data_4344689
loop_
_publ_author_name
'Ortiz, Alba M.'
'S\'anchez-M\'endez, Alberto'
'de Jes\'us, Ernesto'
'Flores, Juan C.'
'G\'omez-Sal, Pilar'
'Mendicuti, Francisco'

_publ_section_title
;
 Poly(benzyl ether) Dendrimers Functionalized at the Core with Palladium
 Bis(N-Heterocyclic Carbene) Complexes as Catalysts for the Heck Coupling
 Reaction.
;
_journal_issue 3
_journal_name_full 'Inorganic chemistry'
_journal_page_first 1304
_journal_page_last 1314
_journal_paper_doi 10.1021/acs.inorgchem.5b02629
_journal_volume 55
_journal_year 2016
_chemical_absolute_configuration ad
_chemical_compound_source 'synthesis as described'
_chemical_formula_moiety 'C22 H26 Ag Br N2'
_chemical_formula_sum 'C22 H26 Ag Br N2'
_chemical_formula_weight 506.23
_chemical_name_systematic
;
 ?
;
_space_group_IT_number 7
_symmetry_cell_setting monoclinic
_symmetry_Int_Tables_number 7
_symmetry_space_group_name_Hall 'P -2yac'
_symmetry_space_group_name_H-M 'P 1 n 1'
_atom_sites_solution_hydrogens geom
_atom_sites_solution_primary direct
_atom_sites_solution_secondary difmap
_audit_conform_dict_location ftp://ftp.iucr.org/pub/cif_core.dic
_audit_conform_dict_name cif_core.dic
_audit_conform_dict_version 2.4
_audit_creation_date 2015-12-17T19:03:53-00:00
_audit_creation_method 'WinGX routine CIF_UPDATE'
_cell_angle_alpha 90
_cell_angle_beta 102.546(4)
_cell_angle_gamma 90
_cell_formula_units_Z 4
_cell_length_a 9.7047(4)
_cell_length_b 10.9618(9)
_cell_length_c 20.7150(16)
_cell_measurement_reflns_used 237
_cell_measurement_temperature 200(2)
_cell_measurement_theta_max 18.01
_cell_measurement_theta_min 4.18
_cell_measurement_wavelength 0.71073
_cell_volume 2151.1(3)
_computing_cell_refinement 'Dirax/lsq (Duisenberg & Schreurs, 1989-2000)'
_computing_data_collection 'Collect (Bruker AXS BV, 1997-2004)'
_computing_data_reduction 'EvalCCD (Duisenberg & Schreurs 1990-2000)'
_computing_molecular_graphics 'Ortep-3 for Windows (Farrugia, 1997)'
_computing_publication_material 'WinGX publication routines (Farrugia, 1999)'
_computing_structure_refinement 'SHELXL-97 (Sheldrick, 2008)'
_computing_structure_solution 'SIR2004 (Giacovazzo et al, 2004)'
_diffrn_ambient_temperature 200(2)
_diffrn_detector 'CCD plate'
_diffrn_detector_area_resol_mean 9
_diffrn_measured_fraction_theta_full 0.998
_diffrn_measured_fraction_theta_max 0.998
_diffrn_measurement_device '95mm CCD camera on \k-goniostat'
_diffrn_measurement_device_type KappaCCD
_diffrn_measurement_method 'CCD rotation images, thick slices'
_diffrn_orient_matrix_type X=UH
_diffrn_orient_matrix_UB_11 0.01
_diffrn_orient_matrix_UB_12 0
_diffrn_orient_matrix_UB_13 0
_diffrn_orient_matrix_UB_21 0
_diffrn_orient_matrix_UB_22 0.01
_diffrn_orient_matrix_UB_23 0
_diffrn_orient_matrix_UB_31 0
_diffrn_orient_matrix_UB_32 0
_diffrn_orient_matrix_UB_33 0.01
_diffrn_radiation_monochromator graphite
_diffrn_radiation_probe x-ray
_diffrn_radiation_type MoK\a
_diffrn_radiation_wavelength 0.71073
_diffrn_reflns_av_R_equivalents 0.0525
_diffrn_reflns_av_unetI/netI 0.0879
_diffrn_reflns_limit_h_max 12
_diffrn_reflns_limit_h_min -12
_diffrn_reflns_limit_k_max 14
_diffrn_reflns_limit_k_min -14
_diffrn_reflns_limit_l_max 26
_diffrn_reflns_limit_l_min -26
_diffrn_reflns_number 17827
_diffrn_reflns_reduction_process
;
 Scaled and merged with Sortav
 R.H. Blessing, (1987) Cryst. Rev. 1, 3-58
 R.H. Blessing, (1989) J. Appl. Cryst. 22, 396-397
;
_diffrn_reflns_theta_full 27.51
_diffrn_reflns_theta_max 27.51
_diffrn_reflns_theta_min 3.17
_diffrn_source 'Enraf Nonius FR590'
_exptl_absorpt_coefficient_mu 2.802
_exptl_absorpt_correction_T_max 0.343
_exptl_absorpt_correction_T_min 0.278
_exptl_absorpt_correction_type multi-scan
_exptl_absorpt_process_details
;
 R.H. Blessing, Acta Cryst. (1995), A51, 33-38
;
_exptl_crystal_colour colourless
_exptl_crystal_density_diffrn 1.563
_exptl_crystal_density_method 'not measured'
_exptl_crystal_description prism
_exptl_crystal_F_000 1016
_exptl_crystal_size_max 0.4
_exptl_crystal_size_mid 0.3
_exptl_crystal_size_min 0.25
_refine_diff_density_max 0.625
_refine_diff_density_min -0.877
_refine_diff_density_rms 0.091
_refine_ls_abs_structure_details 'Flack H D (1983), Acta Cryst. A39, 876-881'
_refine_ls_abs_structure_Flack 0.047(8)
_refine_ls_extinction_method none
_refine_ls_goodness_of_fit_ref 0.967
_refine_ls_hydrogen_treatment constr
_refine_ls_matrix_type full
_refine_ls_number_parameters 469
_refine_ls_number_reflns 9825
_refine_ls_number_restraints 2
_refine_ls_restrained_S_all 0.967
_refine_ls_R_factor_all 0.0681
_refine_ls_R_factor_gt 0.0389
_refine_ls_shift/su_max 0
_refine_ls_shift/su_mean 0
_refine_ls_structure_factor_coef Fsqd
_refine_ls_weighting_details 'calc w=1/[\s^2^(Fo^2^)+(0.0278P)^2^+0.0000P] where P=(Fo^2^+2Fc^2^)/3'
_refine_ls_weighting_scheme calc
_refine_ls_wR_factor_gt 0.0793
_refine_ls_wR_factor_ref 0.0869
_reflns_number_gt 7069
_reflns_number_total 9825
_reflns_threshold_expression >2\s(I)
_cod_data_source_file ic5b02629_si_002.cif
_cod_data_source_block compound5b
_cod_original_sg_symbol_H-M 'P n'
_cod_database_code 4344689

loop_
_symmetry_equiv_pos_as_xyz
'x, y, z'
'x+1/2, -y, z+1/2'

loop_
_atom_site_label
_atom_site_type_symbol
_atom_site_fract_x
_atom_site_fract_y
_atom_site_fract_z
_atom_site_U_iso_or_equiv
_atom_site_adp_type
_atom_site_occupancy
_atom_site_symmetry_multiplicity
_atom_site_calc_flag
_atom_site_refinement_flags
Ag1 Ag 0.75022(4) 0.03090(4) 0.07534(2) 0.03569(11) Uani 1 1 d .
Br1 Br 0.97625(6) 0.10041(7) 0.05191(3) 0.05120(18) Uani 1 1 d .
N1 N 0.5128(5) -0.0899(4) 0.1362(2) 0.0311(10) Uani 1 1 d .
N2 N 0.4356(4) -0.0436(4) 0.0346(2) 0.0293(9) Uani 1 1 d .
C1 C 0.5532(6) -0.0447(5) 0.0827(2) 0.0293(12) Uani 1 1 d .
C2 C 0.3690(6) -0.1163(5) 0.1205(3) 0.0342(12) Uani 1 1 d .
H2 H 0.3159 -0.1478 0.1489 0.041 Uiso 1 1 calc R
C3 C 0.3230(5) -0.0887(5) 0.0586(3) 0.0324(12) Uani 1 1 d .
H3 H 0.2307 -0.0976 0.0345 0.039 Uiso 1 1 calc R
C4 C 0.6062(6) -0.1061(5) 0.2011(3) 0.0382(13) Uani 1 1 d .
H4A H 0.5594 -0.0762 0.2348 0.046 Uiso 1 1 calc R
H4B H 0.6909 -0.0578 0.2033 0.046 Uiso 1 1 calc R
C5 C 0.6477(5) -0.2392(5) 0.2154(3) 0.0324(12) Uani 1 1 d .
C6 C 0.6421(6) -0.2863(5) 0.2766(3) 0.0444(15) Uani 1 1 d .
H6 H 0.609 -0.2393 0.3074 0.053 Uiso 1 1 calc R
C7 C 0.6870(7) -0.4058(6) 0.2910(3) 0.0525(17) Uani 1 1 d .
H7 H 0.6829 -0.4389 0.3319 0.063 Uiso 1 1 calc R
C8 C 0.7363(6) -0.4745(6) 0.2469(3) 0.0509(16) Uani 1 1 d .
H8 H 0.7679 -0.5536 0.2576 0.061 Uiso 1 1 calc R
C9 C 0.7392(6) -0.4274(6) 0.1875(3) 0.0456(15) Uani 1 1 d .
H9 H 0.7717 -0.4749 0.1567 0.055 Uiso 1 1 calc R
C10 C 0.6950(6) -0.3103(6) 0.1716(3) 0.0432(15) Uani 1 1 d .
H10 H 0.6977 -0.2794 0.13 0.052 Uiso 1 1 calc R
C11 C 0.4322(5) -0.0107(5) -0.0338(2) 0.0289(11) Uani 1 1 d .
C12 C 0.4272(5) 0.1120(5) -0.0506(3) 0.0322(12) Uani 1 1 d .
C13 C 0.4177(6) 0.1405(6) -0.1168(3) 0.0406(13) Uani 1 1 d .
H13 H 0.4149 0.2215 -0.1304 0.049 Uiso 1 1 calc R
C14 C 0.4124(6) 0.0466(6) -0.1626(3) 0.0431(15) Uani 1 1 d .
H14 H 0.4036 0.0661 -0.207 0.052 Uiso 1 1 calc R
C15 C 0.4197(5) -0.0710(6) -0.1446(3) 0.0398(14) Uani 1 1 d .
H15 H 0.4165 -0.1311 -0.1766 0.048 Uiso 1 1 calc R
C16 C 0.4319(5) -0.1050(5) -0.0789(3) 0.0325(12) Uani 1 1 d .
C17 C 0.4527(6) -0.2368(5) -0.0567(3) 0.0408(14) Uani 1 1 d .
H17 H 0.4179 -0.246 -0.016 0.049 Uiso 1 1 calc R
C18 C 0.6110(7) -0.2688(7) -0.0411(4) 0.067(2) Uani 1 1 d .
H18A H 0.6234 -0.352 -0.0267 0.1 Uiso 1 1 calc R
H18B H 0.6605 -0.216 -0.0068 0.1 Uiso 1 1 calc R
H18C H 0.6478 -0.2582 -0.0802 0.1 Uiso 1 1 calc R
C19 C 0.3697(8) -0.3261(6) -0.1088(3) 0.0583(18) Uani 1 1 d .
H19A H 0.3846 -0.4081 -0.0926 0.087 Uiso 1 1 calc R
H19B H 0.4022 -0.3185 -0.1492 0.087 Uiso 1 1 calc R
H19C H 0.2709 -0.307 -0.1169 0.087 Uiso 1 1 calc R
C20 C 0.4254(7) 0.2155(5) -0.0014(3) 0.0435(14) Uani 1 1 d .
H20 H 0.4441 0.1791 0.0429 0.052 Uiso 1 1 calc R
C21 C 0.5420(8) 0.3080(7) -0.0023(4) 0.071(2) Uani 1 1 d .
H21A H 0.5387 0.3709 0.0295 0.107 Uiso 1 1 calc R
H21B H 0.5288 0.3434 -0.0456 0.107 Uiso 1 1 calc R
H21C H 0.632 0.2678 0.0085 0.107 Uiso 1 1 calc R
C22 C 0.2812(8) 0.2769(8) -0.0122(4) 0.069(2) Uani 1 1 d .
H22A H 0.2841 0.341 0.0196 0.103 Uiso 1 1 calc R
H22B H 0.2114 0.2178 -0.007 0.103 Uiso 1 1 calc R
H22C H 0.2574 0.3105 -0.056 0.103 Uiso 1 1 calc R
Ag1A Ag 1.00334(3) 0.28821(4) 0.17060(2) 0.03724(11) Uani 1 1 d .
Br1A Br 0.77944(6) 0.21039(6) 0.18878(3) 0.05046(17) Uani 1 1 d .
N2A N 1.2423(4) 0.4819(4) 0.1690(2) 0.0295(9) Uani 1 1 d .
N1A N 1.3202(4) 0.3002(4) 0.1739(2) 0.0315(10) Uani 1 1 d .
C1A C 1.2018(5) 0.3655(5) 0.1722(3) 0.0293(12) Uani 1 1 d .
C3A C 1.3839(5) 0.4885(5) 0.1675(3) 0.0350(12) Uani 1 1 d .
H3A H 1.4349 0.5594 0.1647 0.042 Uiso 1 1 calc R
C2A C 1.4334(5) 0.3766(5) 0.1709(3) 0.0378(14) Uani 1 1 d .
H2A H 1.5256 0.353 0.1712 0.045 Uiso 1 1 calc R
C4A C 1.3326(6) 0.1677(5) 0.1814(3) 0.0381(13) Uani 1 1 d .
H4A1 H 1.4082 0.1393 0.1614 0.046 Uiso 1 1 calc R
H4A2 H 1.2456 0.1301 0.1579 0.046 Uiso 1 1 calc R
C5A C 1.3613(5) 0.1282(5) 0.2515(3) 0.0350(13) Uani 1 1 d .
C6A C 1.2576(6) 0.0799(6) 0.2806(4) 0.0504(17) Uani 1 1 d .
H6A H 1.166 0.0717 0.2558 0.061 Uiso 1 1 calc R
C7A C 1.2884(7) 0.0442(7) 0.3455(4) 0.0585(18) Uani 1 1 d .
H7A H 1.2169 0.0142 0.3647 0.07 Uiso 1 1 calc R
C8A C 1.4232(8) 0.0523(7) 0.3824(3) 0.0562(17) Uani 1 1 d .
H8A H 1.4442 0.0248 0.4259 0.067 Uiso 1 1 calc R
C9A C 1.5253(6) 0.1002(7) 0.3555(3) 0.0527(17) Uani 1 1 d .
H9A H 1.6161 0.109 0.3812 0.063 Uiso 1 1 calc R
C10A C 1.4972(6) 0.1363(6) 0.2902(3) 0.0425(14) Uani 1 1 d .
H10A H 1.5698 0.1664 0.2719 0.051 Uiso 1 1 calc R
C11A C 1.1576(5) 0.5903(4) 0.1671(3) 0.0278(11) Uani 1 1 d .
C12A C 1.0759(5) 0.6307(5) 0.1066(3) 0.0343(12) Uani 1 1 d .
C13A C 1.0095(6) 0.7426(6) 0.1068(3) 0.0426(14) Uani 1 1 d .
H13A H 0.9565 0.7735 0.0673 0.051 Uiso 1 1 calc R
C14A C 1.0204(6) 0.8089(5) 0.1641(3) 0.0430(14) Uani 1 1 d .
H14A H 0.9756 0.8842 0.1623 0.052 Uiso 1 1 calc R
C15A C 1.0948(6) 0.7673(5) 0.2234(3) 0.0408(14) Uani 1 1 d .
H15A H 1.099 0.8133 0.2615 0.049 Uiso 1 1 calc R
C16A C 1.1658(5) 0.6541(5) 0.2269(3) 0.0329(12) Uani 1 1 d .
C17A C 1.2495(7) 0.6051(6) 0.2938(3) 0.0461(15) Uani 1 1 d .
H17A H 1.3288 0.5574 0.285 0.055 Uiso 1 1 calc R
C18A C 1.1579(9) 0.5200(7) 0.3221(3) 0.070(2) Uani 1 1 d .
H18D H 1.1221 0.4577 0.2903 0.105 Uiso 1 1 calc R
H18E H 1.0806 0.5645 0.3327 0.105 Uiso 1 1 calc R
H18F H 1.2123 0.483 0.3615 0.105 Uiso 1 1 calc R
C19A C 1.3094(8) 0.7033(7) 0.3408(3) 0.063(2) Uani 1 1 d .
H19D H 1.3678 0.7555 0.3209 0.095 Uiso 1 1 calc R
H19E H 1.3651 0.6678 0.3804 0.095 Uiso 1 1 calc R
H19F H 1.2341 0.7502 0.3517 0.095 Uiso 1 1 calc R
C20A C 1.0620(6) 0.5565(6) 0.0453(3) 0.0422(14) Uani 1 1 d .
H20A H 1.134 0.4923 0.053 0.051 Uiso 1 1 calc R
C21A C 1.0795(12) 0.6326(10) -0.0144(4) 0.108(4) Uani 1 1 d .
H21D H 1.0695 0.5809 -0.0526 0.162 Uiso 1 1 calc R
H21E H 1.1713 0.6696 -0.0054 0.162 Uiso 1 1 calc R
H21F H 1.0085 0.6951 -0.0228 0.162 Uiso 1 1 calc R
C22A C 0.9097(8) 0.4946(8) 0.0257(4) 0.072(2) Uani 1 1 d .
H22D H 0.9036 0.4462 -0.0135 0.109 Uiso 1 1 calc R
H22E H 0.8386 0.5569 0.0175 0.109 Uiso 1 1 calc R
H22F H 0.8955 0.4434 0.0613 0.109 Uiso 1 1 calc R

loop_
_atom_site_aniso_label
_atom_site_aniso_U_11
_atom_site_aniso_U_22
_atom_site_aniso_U_33
_atom_site_aniso_U_23
_atom_site_aniso_U_13
_atom_site_aniso_U_12
Ag1 0.02629(19) 0.0358(2) 0.0413(2) 0.0031(2) -0.00092(16) -0.0033(2)
Br1 0.0368(3) 0.0649(5) 0.0541(4) -0.0166(3) 0.0147(3) -0.0129(3)
N1 0.043(2) 0.021(2) 0.026(2) -0.0002(18) 0.0016(19) -0.0004(19)
N2 0.029(2) 0.028(2) 0.029(2) -0.0014(19) 0.0027(18) -0.0001(18)
C1 0.038(3) 0.020(3) 0.027(3) 0.001(2) 0.001(2) 0.001(2)
C2 0.038(3) 0.025(3) 0.044(3) -0.005(3) 0.016(2) -0.007(2)
C3 0.026(3) 0.031(3) 0.039(3) 0.001(2) 0.003(2) -0.005(2)
C4 0.049(3) 0.029(3) 0.031(3) 0.002(2) -0.005(2) 0.001(3)
C5 0.032(3) 0.025(3) 0.035(3) 0.005(2) -0.003(2) -0.006(2)
C6 0.055(4) 0.038(3) 0.033(3) -0.002(3) -0.005(3) -0.005(3)
C7 0.068(4) 0.043(4) 0.036(3) 0.015(3) -0.011(3) -0.010(3)
C8 0.048(3) 0.034(3) 0.061(4) 0.000(3) -0.011(3) 0.006(3)
C9 0.031(3) 0.038(3) 0.064(4) -0.003(3) 0.003(3) 0.009(2)
C10 0.042(3) 0.041(4) 0.050(4) 0.009(3) 0.017(3) -0.001(3)
C11 0.018(2) 0.040(3) 0.027(3) 0.000(2) 0.0001(19) 0.005(2)
C12 0.027(3) 0.033(3) 0.037(3) 0.006(2) 0.008(2) 0.003(2)
C13 0.040(3) 0.047(4) 0.037(3) 0.007(3) 0.012(2) 0.008(3)
C14 0.030(3) 0.066(4) 0.031(3) 0.008(3) 0.002(2) 0.004(3)
C15 0.029(3) 0.054(4) 0.036(3) -0.010(3) 0.007(2) 0.003(3)
C16 0.020(2) 0.042(3) 0.033(3) -0.009(3) -0.001(2) 0.000(2)
C17 0.043(3) 0.031(3) 0.048(3) -0.010(3) 0.009(3) 0.008(3)
C18 0.051(4) 0.054(4) 0.082(5) -0.017(4) -0.015(4) 0.025(3)
C19 0.066(4) 0.048(4) 0.060(4) -0.016(3) 0.012(4) -0.007(3)
C20 0.067(4) 0.034(3) 0.031(3) 0.001(3) 0.015(3) 0.003(3)
C21 0.073(5) 0.043(4) 0.098(6) -0.012(4) 0.019(4) -0.015(4)
C22 0.074(5) 0.072(5) 0.066(5) -0.007(4) 0.026(4) 0.017(4)
Ag1A 0.0286(2) 0.0319(2) 0.0496(3) 0.0056(2) 0.00486(18) -0.00453(19)
Br1A 0.0476(4) 0.0518(4) 0.0545(4) -0.0071(3) 0.0165(3) -0.0076(3)
N2A 0.026(2) 0.026(2) 0.037(2) -0.0049(19) 0.0066(18) -0.0029(18)
N1A 0.035(2) 0.028(2) 0.031(2) -0.0037(19) 0.0053(18) 0.0026(19)
C1A 0.029(3) 0.022(3) 0.032(3) -0.002(2) -0.004(2) 0.001(2)
C3A 0.022(2) 0.033(3) 0.050(3) -0.004(3) 0.010(2) -0.005(2)
C2A 0.024(3) 0.034(3) 0.056(4) -0.011(3) 0.010(2) 0.000(2)
C4A 0.040(3) 0.024(3) 0.045(3) -0.010(3) -0.003(3) 0.008(2)
C5A 0.033(3) 0.022(3) 0.047(3) -0.002(2) 0.003(2) 0.001(2)
C6A 0.033(3) 0.039(3) 0.078(5) 0.005(3) 0.008(3) -0.006(3)
C7A 0.042(3) 0.063(5) 0.075(5) 0.027(4) 0.024(3) -0.008(3)
C8A 0.069(4) 0.060(4) 0.044(4) 0.011(3) 0.021(3) -0.009(4)
C9A 0.036(3) 0.074(5) 0.046(4) 0.012(3) 0.005(3) -0.008(3)
C10A 0.032(3) 0.058(4) 0.038(3) -0.006(3) 0.009(2) -0.008(3)
C11A 0.022(2) 0.022(2) 0.040(3) 0.000(2) 0.007(2) 0.001(2)
C12A 0.027(3) 0.033(3) 0.044(3) 0.001(3) 0.010(2) 0.000(2)
C13A 0.032(3) 0.046(3) 0.047(4) 0.011(3) 0.003(3) 0.009(3)
C14A 0.037(3) 0.035(3) 0.058(4) 0.006(3) 0.014(3) 0.009(3)
C15A 0.038(3) 0.035(3) 0.053(4) -0.005(3) 0.018(3) 0.004(3)
C16A 0.027(3) 0.032(3) 0.041(3) 0.001(3) 0.009(2) -0.003(2)
C17A 0.052(4) 0.049(4) 0.039(3) 0.000(3) 0.013(3) 0.006(3)
C18A 0.104(6) 0.066(5) 0.042(4) 0.019(4) 0.021(4) -0.016(5)
C19A 0.069(5) 0.068(5) 0.045(4) -0.012(4) -0.005(3) -0.007(4)
C20A 0.035(3) 0.052(4) 0.039(3) 0.003(3) 0.008(2) -0.004(3)
C21A 0.166(10) 0.113(8) 0.061(5) -0.020(5) 0.059(6) -0.074(8)
C22A 0.053(4) 0.079(6) 0.068(5) -0.005(4) -0.024(4) -0.004(4)

loop_
_atom_type_symbol
_atom_type_description
_atom_type_scat_dispersion_real
_atom_type_scat_dispersion_imag
_atom_type_scat_source
C C 0.0033 0.0016 'International Tables Vol C Tables 4.2.6.8 and 6.1.1.4'
H H 0 0 'International Tables Vol C Tables 4.2.6.8 and 6.1.1.4'
N N 0.0061 0.0033 'International Tables Vol C Tables 4.2.6.8 and 6.1.1.4'
Br Br -0.2901 2.4595 'International Tables Vol C Tables 4.2.6.8 and 6.1.1.4'
Ag Ag -0.8971 1.1015 'International Tables Vol C Tables 4.2.6.8 and 6.1.1.4'

loop_
_exptl_crystal_face_index_h
_exptl_crystal_face_index_k
_exptl_crystal_face_index_l
_exptl_crystal_face_perp_dist
-1 2 -4 0.071
1 -2 4 0.128
-3 2 8 0.21
4 -3 -8 0.202
-3 -2 4 0.164
13 12 -10 0.117
-2 -4 -3 0.217
2 4 5 0.238

loop_
_geom_angle_atom_site_label_1
_geom_angle_atom_site_label_2
_geom_angle_atom_site_label_3
_geom_angle
C1 Ag1 Br1 171.52(14)
C1 Ag1 Br1A 97.60(14)
Br1 Ag1 Br1A 90.83(2)
C1 N1 C2 109.8(4)
C1 N1 C4 124.6(5)
C2 N1 C4 125.6(5)
C1 N2 C3 110.0(4)
C1 N2 C11 124.0(4)
C3 N2 C11 125.7(4)
N2 C1 N1 105.1(4)
N2 C1 Ag1 125.4(4)
N1 C1 Ag1 129.1(4)
C3 C2 N1 107.2(5)
C2 C3 N2 107.9(4)
N1 C4 C5 112.4(4)
C10 C5 C6 119.3(5)
C10 C5 C4 122.3(5)
C6 C5 C4 118.4(5)
C5 C6 C7 118.4(6)
C8 C7 C6 121.4(6)
C9 C8 C7 119.2(6)
C8 C9 C10 120.9(6)
C5 C10 C9 120.8(6)
C12 C11 C16 123.8(5)
C12 C11 N2 118.5(5)
C16 C11 N2 117.7(5)
C11 C12 C13 117.1(5)
C11 C12 C20 123.9(5)
C13 C12 C20 118.9(5)
C14 C13 C12 119.4(6)
C15 C14 C13 121.9(5)
C14 C15 C16 121.3(5)
C15 C16 C11 116.4(5)
C15 C16 C17 121.9(5)
C11 C16 C17 121.6(5)
C16 C17 C18 109.9(5)
C16 C17 C19 112.1(5)
C18 C17 C19 110.3(5)
C21 C20 C22 111.4(6)
C21 C20 C12 111.7(5)
C22 C20 C12 111.9(5)
C1A Ag1A Br1A 169.98(14)
Ag1A Br1A Ag1 92.51(2)
C1A N2A C3A 110.7(4)
C1A N2A C11A 127.9(4)
C3A N2A C11A 121.3(4)
C1A N1A C2A 110.9(4)
C1A N1A C4A 125.5(4)
C2A N1A C4A 123.6(4)
N2A C1A N1A 104.4(4)
N2A C1A Ag1A 131.4(4)
N1A C1A Ag1A 124.1(4)
C2A C3A N2A 107.7(5)
C3A C2A N1A 106.3(5)
N1A C4A C5A 112.8(4)
C10A C5A C6A 117.5(5)
C10A C5A C4A 120.0(5)
C6A C5A C4A 122.5(5)
C7A C6A C5A 120.8(6)
C6A C7A C8A 120.5(6)
C9A C8A C7A 119.7(6)
C8A C9A C10A 120.8(6)
C9A C10A C5A 120.6(5)
C12A C11A C16A 122.8(5)
C12A C11A N2A 119.6(5)
C16A C11A N2A 117.6(4)
C13A C12A C11A 116.8(5)
C13A C12A C20A 122.0(5)
C11A C12A C20A 121.2(5)
C14A C13A C12A 121.4(5)
C15A C14A C13A 121.9(5)
C14A C15A C16A 119.9(6)
C11A C16A C15A 117.2(5)
C11A C16A C17A 122.3(5)
C15A C16A C17A 120.5(5)
C18A C17A C19A 112.2(6)
C18A C17A C16A 109.1(5)
C19A C17A C16A 113.1(5)
C12A C20A C21A 112.7(6)
C12A C20A C22A 110.8(5)
C21A C20A C22A 106.6(6)

loop_
_geom_bond_atom_site_label_1
_geom_bond_atom_site_label_2
_geom_bond_distance
Ag1 C1 2.119(6)
Ag1 Br1 2.4678(7)
Ag1 Br1A 3.0306(8)
N1 C1 1.349(7)
N1 C2 1.392(7)
N1 C4 1.459(6)
N2 C1 1.342(6)
N2 C3 1.385(7)
N2 C11 1.455(6)
C2 C3 1.299(8)
C4 C5 1.526(7)
C5 C10 1.351(8)
C5 C6 1.379(8)
C6 C7 1.393(9)
C7 C8 1.349(10)
C8 C9 1.340(9)
C9 C10 1.371(8)
C11 C12 1.387(8)
C11 C16 1.393(7)
C12 C13 1.391(7)
C12 C20 1.528(8)
C13 C14 1.394(8)
C14 C15 1.340(8)
C15 C16 1.391(8)
C16 C17 1.516(8)
C17 C18 1.540(8)
C17 C19 1.547(8)
C20 C21 1.523(9)
C20 C22 1.524(9)
Ag1A C1A 2.097(5)
Ag1A Br1A 2.4385(7)
N2A C1A 1.341(7)
N2A C3A 1.383(6)
N2A C11A 1.440(6)
N1A C1A 1.347(7)
N1A C2A 1.394(7)
N1A C4A 1.463(7)
C3A C2A 1.314(8)
C4A C5A 1.482(8)
C5A C10A 1.389(7)
C5A C6A 1.386(8)
C6A C7A 1.370(10)
C7A C8A 1.367(10)
C8A C9A 1.346(9)
C9A C10A 1.379(8)
C11A C12A 1.403(7)
C11A C16A 1.410(8)
C12A C13A 1.385(8)
C12A C20A 1.490(8)
C13A C14A 1.377(9)
C14A C15A 1.361(9)
C15A C16A 1.414(8)
C16A C17A 1.543(8)
C17A C18A 1.493(10)
C17A C19A 1.483(9)
C20A C21A 1.531(10)
C20A C22A 1.596(9)
